data_4080093
loop_
_publ_author_name
'Ghereg, Dumitru'
'Ouhsaine, Fatima'
'Escudi\'e, Jean'
'Labat, St\'ephane'
'Andr\'e, Erwan'
'Miqueu, Karinne'
'Sotiropoulos, Jean-Marc'
'Gornitzka, Heinz'
'Saffon, Nathalie'

_publ_section_title
;
 Versatile Reactivity of Phosphagermaallene
 Tip(t-Bu)Ge&#x2550;C&#x2550;PMes* with \a-Ethylenic Esters
;
_journal_issue 4
_journal_name_full Organometallics
_journal_page_first 1085
_journal_paper_doi 10.1021/om301224t
_journal_volume 32
_journal_year 2013
_chemical_formula_sum 'C44 H72 Ge O2.5 P'
_chemical_formula_weight 744.58
_chemical_name_systematic
; 
 ? 
;
_space_group_IT_number 14
_symmetry_cell_setting monoclinic
_symmetry_space_group_name_Hall '-P 2ybc'
_symmetry_space_group_name_H-M 'P 1 21/c 1'
_atom_sites_solution_hydrogens geom
_atom_sites_solution_primary direct
_atom_sites_solution_secondary difmap
_audit_creation_method SHELXL-97
_cell_angle_alpha 90.00
_cell_angle_beta 104.424(2)
_cell_angle_gamma 90.00
_cell_formula_units_Z 4
_cell_length_a 14.8991(4)
_cell_length_b 18.2616(5)
_cell_length_c 16.6892(4)
_cell_measurement_reflns_used 5065
_cell_measurement_temperature 173(2)
_cell_measurement_theta_max 23.52
_cell_measurement_theta_min 2.23
_cell_volume 4397.7(2)
_computing_cell_refinement 'Bruker SMART'
_computing_data_collection 'Bruker SMART'
_computing_data_reduction 'Bruker SAINT'
_computing_molecular_graphics 'Bruker SHELXTL'
_computing_publication_material 'Bruker SHELXTL'
_computing_structure_refinement 'SHELXL-97 (Sheldrick, 2008)'
_computing_structure_solution 'SHELXS-97 (Sheldrick, 2008)'
_diffrn_ambient_temperature 173(2)
_diffrn_measured_fraction_theta_full 0.991
_diffrn_measured_fraction_theta_max 0.991
_diffrn_measurement_device_type 'CCD area detector'
_diffrn_measurement_method 'phi and omega scans'
_diffrn_radiation_monochromator graphite
_diffrn_radiation_source 'fine-focus sealed tube'
_diffrn_radiation_type MoK\a
_diffrn_radiation_wavelength 0.71073
_diffrn_reflns_av_R_equivalents 0.0937
_diffrn_reflns_av_sigmaI/netI 0.0701
_diffrn_reflns_limit_h_max 17
_diffrn_reflns_limit_h_min -17
_diffrn_reflns_limit_k_max 20
_diffrn_reflns_limit_k_min -22
_diffrn_reflns_limit_l_max 20
_diffrn_reflns_limit_l_min -20
_diffrn_reflns_number 43164
_diffrn_reflns_theta_full 25.35
_diffrn_reflns_theta_max 25.35
_diffrn_reflns_theta_min 5.13
_exptl_absorpt_coefficient_mu 0.766
_exptl_absorpt_correction_T_max 1.000000
_exptl_absorpt_correction_T_min 0.734860
_exptl_absorpt_correction_type multi-scan
_exptl_absorpt_process_details 'SADABS (Bruker-AXS)'
_exptl_crystal_colour colourless
_exptl_crystal_density_diffrn 1.125
_exptl_crystal_density_method 'not measured'
_exptl_crystal_description plate
_exptl_crystal_F_000 1612
_exptl_crystal_size_max 0.20
_exptl_crystal_size_mid 0.10
_exptl_crystal_size_min 0.05
_refine_diff_density_max 0.335
_refine_diff_density_min -0.272
_refine_diff_density_rms 0.057
_refine_ls_extinction_method none
_refine_ls_goodness_of_fit_ref 1.005
_refine_ls_hydrogen_treatment mixed
_refine_ls_matrix_type full
_refine_ls_number_parameters 506
_refine_ls_number_reflns 7975
_refine_ls_number_restraints 118
_refine_ls_restrained_S_all 1.013
_refine_ls_R_factor_all 0.0803
_refine_ls_R_factor_gt 0.0422
_refine_ls_shift/su_max 0.001
_refine_ls_shift/su_mean 0.000
_refine_ls_structure_factor_coef Fsqd
_refine_ls_weighting_details 'calc w=1/[\s^2^(Fo^2^)+(0.0386P)^2^+1.1118P] where P=(Fo^2^+2Fc^2^)/3'
_refine_ls_weighting_scheme calc
_refine_ls_wR_factor_gt 0.0830
_refine_ls_wR_factor_ref 0.0967
_reflns_number_gt 5456
_reflns_number_total 7975
_reflns_threshold_expression >2sigma(I)
_cod_data_source_file om301224t_si_001.cif
_cod_data_source_block 8
_cod_depositor_comments
;
The following automatic conversions were performed:

'_symmetry_cell_setting' value 'Monoclinic' changed to 'monoclinic'
according to /home/saulius/struct/CIF-dictionaries/cif_core.dic
dictionary named 'cif_core.dic' version 2.4.2 from 2011-04-26.

Automatic conversion script
Id: cif_fix_values 1891 2012-01-12 08:04:46Z andrius 
;
_cod_original_sg_symbol_H-M P2(1)/c
_cod_original_formula_sum 'C44 H72 Ge O2.50 P'
_cod_database_code 4080093

loop_
_symmetry_equiv_pos_as_xyz
'x, y, z'
'-x, y+1/2, -z+1/2'
'-x, -y, -z'
'x, -y-1/2, z-1/2'

loop_
_atom_site_label
_atom_site_type_symbol
_atom_site_fract_x
_atom_site_fract_y
_atom_site_fract_z
_atom_site_U_iso_or_equiv
_atom_site_adp_type
_atom_site_occupancy
_atom_site_symmetry_multiplicity
_atom_site_calc_flag
_atom_site_refinement_flags
_atom_site_disorder_assembly
_atom_site_disorder_group
Ge1 Ge 0.42480(2) 0.481477(16) 0.720322(16) 0.02465(10) Uani 1 1 d . . .
P1 P 0.27567(5) 0.46856(4) 0.56647(4) 0.02464(18) Uani 1 1 d . . .
O1 O 0.39919(15) 0.32322(11) 0.51452(12) 0.0395(5) Uani 1 1 d . . .
O2 O 0.38955(14) 0.40195(10) 0.41027(11) 0.0330(5) Uani 1 1 d . . .
C1 C 0.32142(19) 0.53685(15) 0.64688(15) 0.0233(6) Uani 1 1 d . . .
H1 H 0.2738(18) 0.5483(14) 0.6746(16) 0.028 Uiso 1 1 d . . .
C2 C 0.4676(2) 0.44469(16) 0.62404(16) 0.0306(7) Uani 1 1 d . . .
H2A H 0.5237 0.4722 0.6202 0.037 Uiso 1 1 calc R . .
H2B H 0.4849 0.3924 0.6330 0.037 Uiso 1 1 calc R . .
C3 C 0.39262(19) 0.45262(15) 0.54140(15) 0.0263(6) Uani 1 1 d . . .
H3 H 0.4077 0.4962 0.5109 0.032 Uiso 1 1 calc R . .
C4 C 0.39331(19) 0.38516(16) 0.48960(16) 0.0273(7) Uani 1 1 d . . .
C5 C 0.3885(2) 0.33997(17) 0.35563(18) 0.0408(8) Uani 1 1 d . . .
H5A H 0.4449 0.3109 0.3757 0.061 Uiso 1 1 calc R . .
H5B H 0.3858 0.3577 0.2996 0.061 Uiso 1 1 calc R . .
H5C H 0.3341 0.3095 0.3546 0.061 Uiso 1 1 calc R . .
C6 C 0.20660(18) 0.52658(15) 0.48180(15) 0.0244(6) Uani 1 1 d . . .
C7 C 0.13210(19) 0.49599(15) 0.41968(16) 0.0279(7) Uani 1 1 d . . .
C8 C 0.0852(2) 0.54139(17) 0.35604(17) 0.0336(7) Uani 1 1 d . . .
H8 H 0.0390 0.5200 0.3126 0.040 Uiso 1 1 calc R . .
C9 C 0.10129(19) 0.61548(18) 0.35191(17) 0.0335(7) Uani 1 1 d . A .
C10 C 0.1683(2) 0.64509(16) 0.41606(17) 0.0325(7) Uani 1 1 d . . .
H10 H 0.1788 0.6964 0.4162 0.039 Uiso 1 1 calc R . .
C11 C 0.22138(19) 0.60333(15) 0.48085(16) 0.0257(6) Uani 1 1 d . . .
C12 C 0.0958(2) 0.41581(16) 0.42019(17) 0.0337(7) Uani 1 1 d . . .
C13 C 0.0601(2) 0.40193(18) 0.4979(2) 0.0461(9) Uani 1 1 d . . .
H13A H 0.0082 0.4350 0.4977 0.069 Uiso 1 1 calc R . .
H13B H 0.1102 0.4109 0.5475 0.069 Uiso 1 1 calc R . .
H13C H 0.0392 0.3511 0.4980 0.069 Uiso 1 1 calc R . .
C14 C 0.1702(2) 0.35965(18) 0.4147(2) 0.0477(9) Uani 1 1 d . . .
H14A H 0.1421 0.3109 0.4047 0.071 Uiso 1 1 calc R . .
H14B H 0.2184 0.3593 0.4668 0.071 Uiso 1 1 calc R . .
H14C H 0.1978 0.3727 0.3692 0.071 Uiso 1 1 calc R . .
C15 C 0.0134(2) 0.4009(2) 0.3460(2) 0.0585(10) Uani 1 1 d . . .
H15A H -0.0374 0.4344 0.3478 0.088 Uiso 1 1 calc R . .
H15B H -0.0074 0.3503 0.3482 0.088 Uiso 1 1 calc R . .
H15C H 0.0325 0.4087 0.2945 0.088 Uiso 1 1 calc R . .
C16 C 0.0469(2) 0.6640(2) 0.2812(2) 0.0478(9) Uani 1 1 d DU . .
C17 C 0.1133(5) 0.7102(5) 0.2469(6) 0.063(3) Uani 0.543(8) 1 d PDU A 1
H17A H 0.1629 0.6791 0.2368 0.095 Uiso 0.543(8) 1 calc PR A 1
H17B H 0.1402 0.7484 0.2870 0.095 Uiso 0.543(8) 1 calc PR A 1
H17C H 0.0798 0.7330 0.1949 0.095 Uiso 0.543(8) 1 calc PR A 1
C18 C -0.0262(6) 0.7020(5) 0.3052(5) 0.073(3) Uani 0.543(8) 1 d PDU A 1
H18A H -0.0577 0.7346 0.2603 0.110 Uiso 0.543(8) 1 calc PR A 1
H18B H -0.0002 0.7310 0.3550 0.110 Uiso 0.543(8) 1 calc PR A 1
H18C H -0.0707 0.6666 0.3168 0.110 Uiso 0.543(8) 1 calc PR A 1
C19 C -0.0005(7) 0.6107(4) 0.2024(4) 0.088(3) Uani 0.543(8) 1 d PDU A 1
H19A H -0.0216 0.6405 0.1525 0.133 Uiso 0.543(8) 1 calc PR A 1
H19B H -0.0534 0.5848 0.2141 0.133 Uiso 0.543(8) 1 calc PR A 1
H19C H 0.0454 0.5750 0.1938 0.133 Uiso 0.543(8) 1 calc PR A 1
C17' C 0.0827(8) 0.6658(8) 0.2098(5) 0.076(4) Uani 0.457(8) 1 d PDU A 2
H17D H 0.0498 0.7032 0.1714 0.114 Uiso 0.457(8) 1 calc PR A 2
H17E H 0.0740 0.6178 0.1826 0.114 Uiso 0.457(8) 1 calc PR A 2
H17F H 0.1489 0.6776 0.2262 0.114 Uiso 0.457(8) 1 calc PR A 2
C18' C 0.0476(7) 0.7496(4) 0.3151(5) 0.068(3) Uani 0.457(8) 1 d PDU A 2
H18D H 0.1102 0.7699 0.3243 0.103 Uiso 0.457(8) 1 calc PR A 2
H18E H 0.0284 0.7502 0.3672 0.103 Uiso 0.457(8) 1 calc PR A 2
H18F H 0.0045 0.7793 0.2738 0.103 Uiso 0.457(8) 1 calc PR A 2
C19' C -0.0583(5) 0.6486(5) 0.2650(6) 0.054(3) Uani 0.457(8) 1 d PDU A 2
H19D H -0.0927 0.6843 0.2250 0.081 Uiso 0.457(8) 1 calc PR A 2
H19E H -0.0773 0.6527 0.3169 0.081 Uiso 0.457(8) 1 calc PR A 2
H19F H -0.0716 0.5990 0.2426 0.081 Uiso 0.457(8) 1 calc PR A 2
C20 C 0.28478(19) 0.64895(15) 0.55081(16) 0.0279(7) Uani 1 1 d . . .
C21 C 0.35755(19) 0.60501(14) 0.61280(16) 0.0254(6) Uani 1 1 d . . .
H21A H 0.4068 0.5901 0.5857 0.031 Uiso 1 1 calc R . .
H21B H 0.3863 0.6374 0.6597 0.031 Uiso 1 1 calc R . .
C22 C 0.2208(2) 0.68755(17) 0.59734(19) 0.0402(8) Uani 1 1 d . . .
H22A H 0.1881 0.6507 0.6221 0.060 Uiso 1 1 calc R . .
H22B H 0.1756 0.7178 0.5585 0.060 Uiso 1 1 calc R . .
H22C H 0.2581 0.7187 0.6410 0.060 Uiso 1 1 calc R . .
C23 C 0.3395(2) 0.70719(17) 0.5158(2) 0.0443(8) Uani 1 1 d . . .
H23A H 0.3819 0.7328 0.5616 0.066 Uiso 1 1 calc R . .
H23B H 0.2962 0.7425 0.4826 0.066 Uiso 1 1 calc R . .
H23C H 0.3751 0.6834 0.4811 0.066 Uiso 1 1 calc R . .
C24 C 0.3765(2) 0.40249(18) 0.78126(17) 0.0397(8) Uani 1 1 d . . .
C25 C 0.2797(3) 0.4236(3) 0.7872(2) 0.0753(14) Uani 1 1 d . . .
H25A H 0.2537 0.3841 0.8142 0.113 Uiso 1 1 calc R . .
H25B H 0.2401 0.4317 0.7316 0.113 Uiso 1 1 calc R . .
H25C H 0.2829 0.4686 0.8198 0.113 Uiso 1 1 calc R . .
C26 C 0.3721(3) 0.3303(2) 0.7344(2) 0.0795(14) Uani 1 1 d . . .
H26A H 0.4350 0.3151 0.7336 0.119 Uiso 1 1 calc R . .
H26B H 0.3349 0.3368 0.6775 0.119 Uiso 1 1 calc R . .
H26C H 0.3437 0.2927 0.7620 0.119 Uiso 1 1 calc R . .
C27 C 0.4386(2) 0.39258(19) 0.86861(18) 0.0486(9) Uani 1 1 d . . .
H27A H 0.4429 0.4390 0.8987 0.073 Uiso 1 1 calc R . .
H27B H 0.5006 0.3773 0.8652 0.073 Uiso 1 1 calc R . .
H27C H 0.4120 0.3551 0.8978 0.073 Uiso 1 1 calc R . .
C28 C 0.52161(19) 0.54216(14) 0.79437(15) 0.0239(6) Uani 1 1 d . . .
C29 C 0.61509(19) 0.51859(16) 0.81031(15) 0.0277(6) Uani 1 1 d . . .
C30 C 0.6855(2) 0.56432(17) 0.85350(17) 0.0331(7) Uani 1 1 d . . .
H30 H 0.7479 0.5482 0.8628 0.040 Uiso 1 1 calc R . .
C31 C 0.6683(2) 0.63239(16) 0.88351(17) 0.0319(7) Uani 1 1 d . . .
C32 C 0.5763(2) 0.65184(16) 0.87297(16) 0.0322(7) Uani 1 1 d . . .
H32 H 0.5625 0.6968 0.8960 0.039 Uiso 1 1 calc R . .
C33 C 0.50329(19) 0.60858(15) 0.83020(15) 0.0270(7) Uani 1 1 d . . .
C34 C 0.6439(2) 0.44367(16) 0.78482(17) 0.0315(7) Uani 1 1 d . . .
H34 H 0.5864 0.4162 0.7576 0.038 Uiso 1 1 calc R . .
C35 C 0.7039(2) 0.44953(18) 0.72291(18) 0.0427(8) Uani 1 1 d . . .
H35A H 0.6725 0.4803 0.6762 0.064 Uiso 1 1 calc R . .
H35B H 0.7139 0.4006 0.7027 0.064 Uiso 1 1 calc R . .
H35C H 0.7638 0.4715 0.7501 0.064 Uiso 1 1 calc R . .
C36 C 0.6952(2) 0.39980(18) 0.86074(18) 0.0436(8) Uani 1 1 d . . .
H36A H 0.7546 0.4235 0.8858 0.065 Uiso 1 1 calc R . .
H36B H 0.7064 0.3499 0.8438 0.065 Uiso 1 1 calc R . .
H36C H 0.6575 0.3979 0.9011 0.065 Uiso 1 1 calc R . .
C37 C 0.7465(2) 0.68121(19) 0.9300(2) 0.0447(8) Uani 1 1 d . . .
H37 H 0.7185 0.7295 0.9385 0.054 Uiso 1 1 calc R . .
C38 C 0.8175(3) 0.6956(2) 0.8826(3) 0.0705(12) Uani 1 1 d . . .
H38A H 0.8622 0.7317 0.9122 0.106 Uiso 1 1 calc R . .
H38B H 0.7870 0.7145 0.8276 0.106 Uiso 1 1 calc R . .
H38C H 0.8499 0.6499 0.8769 0.106 Uiso 1 1 calc R . .
C39 C 0.7901(3) 0.6501(3) 1.0145(2) 0.0798(14) Uani 1 1 d . . .
H39A H 0.8157 0.6016 1.0085 0.120 Uiso 1 1 calc R . .
H39B H 0.7430 0.6459 1.0461 0.120 Uiso 1 1 calc R . .
H39C H 0.8398 0.6827 1.0437 0.120 Uiso 1 1 calc R . .
C40 C 0.4054(2) 0.63316(17) 0.83049(17) 0.0340(7) Uani 1 1 d . . .
H40 H 0.3608 0.6051 0.7866 0.041 Uiso 1 1 calc R . .
C41 C 0.3858(2) 0.6142(2) 0.91412(19) 0.0488(9) Uani 1 1 d . . .
H41A H 0.3952 0.5616 0.9247 0.073 Uiso 1 1 calc R . .
H41B H 0.3216 0.6271 0.9129 0.073 Uiso 1 1 calc R . .
H41C H 0.4280 0.6418 0.9582 0.073 Uiso 1 1 calc R . .
C42 C 0.3880(2) 0.71503(18) 0.81257(19) 0.0462(9) Uani 1 1 d . . .
H42A H 0.4261 0.7438 0.8581 0.069 Uiso 1 1 calc R . .
H42B H 0.3224 0.7260 0.8073 0.069 Uiso 1 1 calc R . .
H42C H 0.4043 0.7276 0.7609 0.069 Uiso 1 1 calc R . .
C43 C 0.8837(15) 0.4214(16) 0.0799(14) 0.249(14) Uani 0.50 1 d PDU B -1
H43A H 0.8604 0.4491 0.1209 0.373 Uiso 0.50 1 calc PR B -1
H43B H 0.8940 0.3704 0.0979 0.373 Uiso 0.50 1 calc PR B -1
H43C H 0.8381 0.4233 0.0263 0.373 Uiso 0.50 1 calc PR B -1
C44 C 0.9636(16) 0.4508(13) 0.0727(15) 0.136(6) Uani 0.50 1 d PDU B -1
H44A H 1.0068 0.4094 0.0736 0.164 Uiso 0.50 1 calc PR B -1
H44B H 0.9885 0.4791 0.1240 0.164 Uiso 0.50 1 calc PR B -1
O3 O 0.9711(14) 0.4940(11) 0.0098(13) 0.143(7) Uani 0.50 1 d PDU B -1
C45 C 1.041(2) 0.5345(18) 0.0045(18) 0.131(8) Uani 0.50 1 d PDU B -1
H45A H 1.0961 0.5033 0.0270 0.158 Uiso 0.50 1 calc PR B -1
H45B H 1.0435 0.5736 0.0461 0.158 Uiso 0.50 1 calc PR B -1
C46 C 1.0606(17) 0.568(2) -0.059(2) 0.259(19) Uani 0.50 1 d PDU B -1
H46A H 1.1143 0.5451 -0.0727 0.388 Uiso 0.50 1 calc PR B -1
H46B H 1.0748 0.6200 -0.0452 0.388 Uiso 0.50 1 calc PR B -1
H46C H 1.0071 0.5654 -0.1072 0.388 Uiso 0.50 1 calc PR B -1

loop_
_atom_site_aniso_label
_atom_site_aniso_U_11
_atom_site_aniso_U_22
_atom_site_aniso_U_33
_atom_site_aniso_U_23
_atom_site_aniso_U_13
_atom_site_aniso_U_12
Ge1 0.03164(18) 0.02198(16) 0.01975(14) 0.00055(13) 0.00527(11) 0.00099(15)
P1 0.0325(4) 0.0202(4) 0.0208(3) 0.0009(3) 0.0058(3) -0.0012(3)
O1 0.0653(16) 0.0187(11) 0.0339(11) 0.0008(9) 0.0113(10) 0.0037(11)
O2 0.0526(13) 0.0258(11) 0.0225(10) -0.0055(8) 0.0127(9) -0.0016(10)
C1 0.0268(16) 0.0228(16) 0.0221(13) 0.0007(11) 0.0094(12) 0.0031(12)
C2 0.0352(18) 0.0283(17) 0.0268(14) -0.0031(13) 0.0045(13) 0.0069(14)
C3 0.0335(17) 0.0216(15) 0.0238(14) -0.0008(12) 0.0071(12) -0.0005(13)
C4 0.0305(17) 0.0263(17) 0.0254(14) -0.0019(12) 0.0075(12) 0.0014(13)
C5 0.057(2) 0.0371(19) 0.0325(16) -0.0139(14) 0.0182(15) -0.0039(16)
C6 0.0288(15) 0.0238(16) 0.0225(13) 0.0020(12) 0.0098(11) 0.0030(13)
C7 0.0283(16) 0.0330(18) 0.0239(13) -0.0005(12) 0.0097(12) -0.0001(13)
C8 0.0285(17) 0.046(2) 0.0257(15) -0.0004(14) 0.0050(13) -0.0012(14)
C9 0.0238(17) 0.046(2) 0.0307(16) 0.0116(14) 0.0064(13) 0.0050(15)
C10 0.0337(18) 0.0265(17) 0.0376(16) 0.0086(14) 0.0092(14) 0.0026(14)
C11 0.0288(16) 0.0255(16) 0.0246(14) 0.0038(12) 0.0100(12) 0.0033(13)
C12 0.0341(18) 0.0283(17) 0.0348(16) -0.0051(13) 0.0012(13) -0.0052(14)
C13 0.043(2) 0.037(2) 0.060(2) 0.0042(17) 0.0164(17) -0.0105(16)
C14 0.050(2) 0.0329(19) 0.058(2) -0.0165(17) 0.0104(17) -0.0052(17)
C15 0.053(2) 0.047(2) 0.064(2) -0.0054(19) -0.0060(19) -0.0174(19)
C16 0.0355(19) 0.059(2) 0.0444(19) 0.0245(17) 0.0010(15) 0.0032(17)
C17 0.055(5) 0.082(7) 0.053(5) 0.045(4) 0.012(4) 0.015(4)
C18 0.057(6) 0.092(8) 0.073(5) 0.045(5) 0.022(4) 0.038(6)
C19 0.114(8) 0.078(6) 0.048(4) 0.024(4) -0.029(5) 0.004(5)
C17' 0.060(7) 0.126(11) 0.043(5) 0.036(6) 0.015(5) 0.046(8)
C18' 0.068(7) 0.049(5) 0.072(6) 0.013(4) -0.015(5) 0.017(4)
C19' 0.034(4) 0.061(6) 0.063(6) 0.020(5) 0.004(4) 0.013(4)
C20 0.0329(17) 0.0203(15) 0.0299(15) 0.0020(12) 0.0069(13) -0.0017(13)
C21 0.0317(17) 0.0186(15) 0.0257(14) -0.0028(12) 0.0065(12) -0.0004(13)
C22 0.045(2) 0.0316(18) 0.0419(18) -0.0039(15) 0.0068(15) 0.0089(15)
C23 0.046(2) 0.0330(19) 0.0484(19) 0.0150(15) 0.0011(16) -0.0099(16)
C24 0.046(2) 0.042(2) 0.0289(16) 0.0104(14) 0.0053(14) -0.0080(16)
C25 0.050(2) 0.111(4) 0.062(2) 0.051(2) 0.010(2) -0.015(2)
C26 0.145(4) 0.034(2) 0.049(2) 0.0117(18) 0.004(2) -0.030(2)
C27 0.056(2) 0.052(2) 0.0339(17) 0.0189(16) 0.0049(16) -0.0042(18)
C28 0.0307(16) 0.0215(15) 0.0202(13) 0.0003(11) 0.0073(12) 0.0017(13)
C29 0.0351(17) 0.0260(15) 0.0226(13) 0.0007(13) 0.0085(12) 0.0029(15)
C30 0.0292(17) 0.0359(19) 0.0344(16) 0.0012(14) 0.0084(13) 0.0035(15)
C31 0.0364(19) 0.0284(17) 0.0300(15) -0.0024(13) 0.0064(13) 0.0008(14)
C32 0.0402(19) 0.0279(17) 0.0279(15) -0.0084(13) 0.0071(13) 0.0031(15)
C33 0.0296(17) 0.0296(17) 0.0207(14) -0.0021(12) 0.0044(12) 0.0068(13)
C34 0.0350(18) 0.0241(16) 0.0332(15) -0.0001(13) 0.0044(13) 0.0071(14)
C35 0.046(2) 0.044(2) 0.0389(17) -0.0015(15) 0.0125(15) 0.0152(17)
C36 0.047(2) 0.0351(19) 0.0434(18) 0.0060(15) 0.0019(16) 0.0135(16)
C37 0.036(2) 0.040(2) 0.054(2) -0.0134(17) 0.0044(16) -0.0029(16)
C38 0.057(3) 0.072(3) 0.080(3) -0.003(2) 0.012(2) -0.026(2)
C39 0.088(3) 0.088(3) 0.048(2) -0.003(2) -0.012(2) -0.032(3)
C40 0.0314(17) 0.0403(19) 0.0295(15) -0.0126(14) 0.0062(13) 0.0047(15)
C41 0.046(2) 0.064(2) 0.0402(18) -0.0085(17) 0.0174(16) 0.0059(18)
C42 0.045(2) 0.045(2) 0.0423(18) -0.0132(16) -0.0011(16) 0.0167(17)
C43 0.155(17) 0.35(3) 0.196(19) 0.128(18) -0.041(15) -0.09(2)
C44 0.122(15) 0.133(14) 0.155(15) 0.006(9) 0.038(14) 0.028(11)
O3 0.099(12) 0.157(15) 0.158(13) 0.023(10) 0.004(11) -0.006(11)
C45 0.107(12) 0.16(2) 0.113(11) -0.050(10) 0.007(9) -0.037(12)
C46 0.077(15) 0.40(4) 0.28(3) 0.19(3) 0.002(17) 0.00(2)

loop_
_atom_type_symbol
_atom_type_description
_atom_type_scat_dispersion_real
_atom_type_scat_dispersion_imag
_atom_type_scat_source
C C 0.0033 0.0016 'International Tables Vol C Tables 4.2.6.8 and 6.1.1.4'
H H 0.0000 0.0000 'International Tables Vol C Tables 4.2.6.8 and 6.1.1.4'
O O 0.0106 0.0060 'International Tables Vol C Tables 4.2.6.8 and 6.1.1.4'
P P 0.1023 0.0942 'International Tables Vol C Tables 4.2.6.8 and 6.1.1.4'
Ge Ge 0.1547 1.8001 'International Tables Vol C Tables 4.2.6.8 and 6.1.1.4'

loop_
_geom_angle_atom_site_label_1
_geom_angle_atom_site_label_2
_geom_angle_atom_site_label_3
_geom_angle
C28 Ge1 C2 111.22(12)
C28 Ge1 C1 115.49(11)
C2 Ge1 C1 91.65(11)
C28 Ge1 C24 112.56(11)
C2 Ge1 C24 113.33(13)
C1 Ge1 C24 111.00(12)
C1 P1 C6 101.72(12)
C1 P1 C3 94.06(12)
C6 P1 C3 106.41(12)
C4 O2 C5 115.6(2)
C21 C1 P1 112.60(17)
C21 C1 Ge1 110.76(18)
P1 C1 Ge1 101.23(13)
C3 C2 Ge1 112.48(18)
C4 C3 C2 109.1(2)
C4 C3 P1 112.75(19)
C2 C3 P1 108.27(17)
O1 C4 O2 122.5(2)
O1 C4 C3 125.6(2)
O2 C4 C3 111.9(2)
C11 C6 C7 118.2(2)
C11 C6 P1 120.89(19)
C7 C6 P1 120.7(2)
C8 C7 C6 118.2(3)
C8 C7 C12 117.0(2)
C6 C7 C12 124.7(2)
C9 C8 C7 124.2(3)
C8 C9 C10 116.6(3)
C8 C9 C16 122.6(3)
C10 C9 C16 120.8(3)
C9 C10 C11 123.2(3)
C10 C11 C6 119.2(2)
C10 C11 C20 114.3(2)
C6 C11 C20 126.1(2)
C14 C12 C15 106.2(3)
C14 C12 C13 110.3(3)
C15 C12 C13 106.0(3)
C14 C12 C7 111.8(2)
C15 C12 C7 111.7(2)
C13 C12 C7 110.6(2)
C17' C16 C18 133.9(5)
C17' C16 C17 41.8(5)
C18 C16 C17 116.7(6)
C17' C16 C9 114.9(5)
C18 C16 C9 111.0(4)
C17 C16 C9 110.0(4)
C17' C16 C19' 115.6(7)
C18 C16 C19' 47.9(5)
C17 C16 C19' 139.6(5)
C9 C16 C19' 110.4(4)
C17' C16 C19 61.3(7)
C18 C16 C19 107.8(6)
C17 C16 C19 102.6(6)
C9 C16 C19 108.2(4)
C19' C16 C19 62.6(5)
C17' C16 C18' 106.9(7)
C18 C16 C18' 52.3(5)
C17 C16 C18' 69.8(5)
C9 C16 C18' 108.9(4)
C19' C16 C18' 98.7(6)
C19 C16 C18' 142.5(4)
C21 C20 C23 105.4(2)
C21 C20 C22 108.8(2)
C23 C20 C22 109.1(2)
C21 C20 C11 115.1(2)
C23 C20 C11 111.5(2)
C22 C20 C11 106.7(2)
C1 C21 C20 115.2(2)
C25 C24 C26 109.5(3)
C25 C24 C27 109.0(3)
C26 C24 C27 108.9(3)
C25 C24 Ge1 108.5(2)
C26 C24 Ge1 109.7(2)
C27 C24 Ge1 111.2(2)
C33 C28 C29 117.8(2)
C33 C28 Ge1 123.8(2)
C29 C28 Ge1 118.31(19)
C30 C29 C28 119.5(3)
C30 C29 C34 117.0(3)
C28 C29 C34 123.5(2)
C31 C30 C29 122.8(3)
C32 C31 C30 116.7(3)
C32 C31 C37 121.6(3)
C30 C31 C37 121.6(3)
C31 C32 C33 122.9(3)
C32 C33 C28 119.9(3)
C32 C33 C40 117.2(2)
C28 C33 C40 122.7(3)
C29 C34 C35 112.2(2)
C29 C34 C36 110.8(2)
C35 C34 C36 109.9(2)
C38 C37 C39 111.3(3)
C38 C37 C31 112.8(3)
C39 C37 C31 110.7(3)
C33 C40 C42 113.7(3)
C33 C40 C41 109.6(2)
C42 C40 C41 109.6(2)
C43 C44 O3 124(2)
C45 O3 C44 127.8(18)
O3 C45 C46 131(2)

loop_
_geom_bond_atom_site_label_1
_geom_bond_atom_site_label_2
_geom_bond_distance
Ge1 C28 1.987(3)
Ge1 C2 1.988(3)
Ge1 C1 1.989(3)
Ge1 C24 1.999(3)
P1 C1 1.835(3)
P1 C6 1.858(3)
P1 C3 1.913(3)
O1 C4 1.201(3)
O2 C4 1.346(3)
O2 C5 1.451(3)
C1 C21 1.522(4)
C2 C3 1.550(4)
C3 C4 1.506(4)
C6 C11 1.419(4)
C6 C7 1.430(4)
C7 C8 1.391(4)
C7 C12 1.561(4)
C8 C9 1.379(4)
C9 C10 1.379(4)
C9 C16 1.535(4)
C10 C11 1.397(4)
C11 C20 1.549(4)
C12 C14 1.529(4)
C12 C15 1.536(4)
C12 C13 1.540(4)
C16 C17' 1.422(8)
C16 C18 1.430(7)
C16 C17 1.518(7)
C16 C19' 1.548(8)
C16 C19 1.647(8)
C16 C18' 1.663(8)
C20 C21 1.527(4)
C20 C23 1.541(4)
C20 C22 1.542(4)
C24 C25 1.519(5)
C24 C26 1.526(5)
C24 C27 1.530(4)
C28 C33 1.409(4)
C28 C29 1.418(4)
C29 C30 1.393(4)
C29 C34 1.526(4)
C30 C31 1.387(4)
C31 C32 1.384(4)
C31 C37 1.517(4)
C32 C33 1.390(4)
C33 C40 1.527(4)
C34 C35 1.529(4)
C34 C36 1.533(4)
C37 C38 1.494(5)
C37 C39 1.508(5)
C40 C42 1.534(4)
C40 C41 1.535(4)
C43 C44 1.34(2)
C44 O3 1.340(18)
O3 C45 1.301(16)
C45 C46 1.32(2)
